data_1000095
loop_
_publ_author_name
'Le Bail, A'
'Leblanc, M'
'Amoros, P'

_publ_section_title
;
Synthesis and crystal structure of Na~1+x~V~4~P~4~O~17~(OH) (x=1.44)
;
_journal_coden_ASTM JSSCBI
_journal_name_full 'Journal of Solid State Chemistry'
_journal_page_first 178
_journal_page_last 185
_journal_paper_doi 10.1016/0022-4596(90)90080-H
_journal_volume 87
_journal_year 1990
_chemical_formula_structural 'Na2.57 V4 (P4 O17) (O H)'
_chemical_formula_sum 'H Na2.57 O18 P4 V4'
_chemical_name_systematic
;
Sodium vanadium phosphate hydroxide (2.6/4/4/1)
;
_space_group_IT_number 62
_symmetry_cell_setting orthorhombic
_symmetry_Int_Tables_number 62
_symmetry_space_group_name_Hall '-P 2ac 2n'
_symmetry_space_group_name_H-M 'P n m a'
_cell_angle_alpha 90
_cell_angle_beta 90
_cell_angle_gamma 90
_cell_formula_units_Z 4
_cell_length_a 13.723(5)
_cell_length_b 6.314(2)
_cell_length_c 16.139(4)
_cell_volume 1398.4
_refine_ls_R_factor_all 0.032
_cod_database_code 1000095

loop_
_symmetry_equiv_pos_as_xyz
x,y,z
1/2+x,1/2-y,1/2-z
-x,1/2+y,-z
1/2-x,-y,1/2+z
-x,-y,-z
1/2-x,1/2+y,1/2+z
x,1/2-y,z
1/2+x,y,1/2-z

loop_
_atom_site_aniso_label
_atom_site_aniso_U_11
_atom_site_aniso_U_12
_atom_site_aniso_U_13
_atom_site_aniso_U_22
_atom_site_aniso_U_23
_atom_site_aniso_U_33
Na1 0.0214(8) 0. -0.0076(7) 0.0207(9) 0. 0.0219(9)
Na2 0.0330(13) 0.0097(13) 0.0022(10) 0.0749(24) -0.0434(16) 0.0425(16)
Na3 0.0603(80) 0. 0.0218(54) 0.1586(165) 0. 0.0340(61)
V1 0.0054(2) 0. -0.0001(2) 0.0037(2) 0. 0.0065(2)
V2 0.0071(2) 0. -0.0016(3) 0.0040(2) 0. 0.0092(11)
V3 0.0071(2) 0. -0.0016(3) 0.0040(2) .0(10) 0.0092(11)
V4 0.0063(2) 0.0011(1) 0.0009(1) 0.0064(2) 0.0007(1) 0.0063(2)
P1 0.0069(3) 0. 0.0003(3) 0.0043(3) 0. 0.0058(3)
P2 0.0048(3) 0. 0.0007(3) 0.0057(3) 0. 0.0059(3)
P3 0.0060(3) 0. 0.0015(3) 0.0057(3) 0. 0.0072(3)
P4 0.0068(3) 0. -0.0024(3) 0.0048(3) 0. 0.0100(4)
O1 0.0118(7) -0.0012(6) 0.0024(6) 0.0049(7) .0000(6) 0.0144(8)
O2 0.0115(7) 0.0016(6) -0.0035(6) 0.0036(7) 0.0009(6) 0.0154(8)
O3 0.0085(7) 0.0021(6) 0.0028(6) 0.0058(7) 0.0012(7) 0.0185(9)
O4 0.0091(7) 0.0010(6) -0.0032(6) 0.0079(8) 0.0031(6) 0.0119(8)
O5 0.0120(11) 0. -0.0011(9) 0.0081(11) 0. 0.0077(10)
O6 0.006(1) 0. -0.0005(9) 0.0118(12) 0. 0.0144(12)
O7 0.0119(11) 0. -0.0016(9) 0.0097(11) 0. 0.0059(10)
O8 0.0119(11) 0. 0.0038(9) 0.0102(11) 0. 0.0096(11)
O9 0.0246(14) 0. -0.0094(11) 0.0136(13) 0. 0.0108(12)
O10 0.0095(12) 0. 0.0057(12) 0.0160(14) 0. 0.0404(19)
O11 0.008(1) 0. 0.0022(8) 0.0108(11) 0. 0.007(1)
O12 0.0149(11) 0. 0.0012(9) 0.0075(11) 0. 0.0099(11)
O13 0.0105(10) 0. -0.0011(8) 0.0054(10) 0. 0.0064(10)
O14 0.0168(12) 0. -0.0004(9) 0.0055(11) 0. 0.0068(10)

loop_
_atom_site_label
_atom_site_type_symbol
_atom_site_symmetry_multiplicity
_atom_site_Wyckoff_symbol
_atom_site_fract_x
_atom_site_fract_y
_atom_site_fract_z
_atom_site_occupancy
_atom_site_attached_hydrogens
_atom_site_calc_flag
Na1 Na1+ 4 c 0.2946(1) 0.25 0.8895(1) 1. 0 d
Na2 Na1+ 8 d 0.2650(2) 0.9898(5) 0.1700(2) 0.65(1) 0 d
Na3 Na1+ 4 c 0.2004(9) 0.25 0.1102(7) 0.27(1) 0 d
V1 V3+ 4 c 0.6399 0.25 0.9796 1. 0 d
V2 V3+ 4 c 0.5443(1) 0.25 0.2000(3) 0.88(2) 0 d
V3 V3+ 4 c 0.5435(7) 0.25 0.1786(13) 0.12(2) 0 d
V4 V3+ 8 d 0.9367 0.0015(1) 0.1291 1. 0 d
P1 P5+ 4 c 0.5132(1) 0.25 0.8025(1) 1. 0 d
P2 P5+ 4 c 0.8880(1) 0.25 0.9531(1) 1. 0 d
P3 P5+ 4 c 0.7412(1) 0.25 0.1746(1) 1. 0 d
P4 P5+ 4 c 0.4058(1) 0.25 0.0477(1) 1. 0 d
O1 O2- 8 d 0.4476(1) 0.0566(3) 0.8162(1) 1. 0 d
O2 O2- 8 d 0.3457(1) 0.4410(3) 0.0187(1) 1. 0 d
O3 O2- 8 d 0.1972(1) -0.0466(3) 0.8280(1) 1. 0 d
O4 O2- 8 d 0.4318(1) 0.0469(3) 0.5840(1) 1. 0 d
O5 O2- 4 c 0.1147(2) 0.25 0.9359(2) 1. 0 d
O6 O2- 4 c 0.2791(2) 0.25 0.5623(2) 1. 0 d
O7 O2- 4 c 0.6632(2) 0.25 0.1058(2) 1. 0 d
O8 O2- 4 c 0.1053(2) 0.25 0.6449(2) 1. 0 d
O9 O2- 4 c 0.4146(2) 0.25 0.1425(2) 1. 0 d
O10 O2- 4 c 0.5054(2) 0.25 0.0065(2) 1. 0 d
O11 O2- 4 c 0.6790(2) 0.25 0.2541(2) 1. 0 d
O12 O2- 4 c 0.4848(2) 0.25 0.3056(2) 1. 0 d
O13 O2- 4 c 0.0466(2) 0.25 0.7909(2) 1. 0 d
O14 O2- 4 c 0.9115(2) 0.25 0.0478(2) 1. 0 d
H1 H1+ 4 c 0.1105(47) 0.25 0.9977(7) 1. 0 d

loop_
_atom_type_symbol
_atom_type_oxidation_number
Na1+ 1.000
V3+ 3.110
P5+ 5.000
O2- -2.000
H1+ 1.000
